data_4346494
loop_
_publ_author_name
'M\"akel\"a, Toni'
'Kalenius, Elina'
'Rissanen, Kari'

_publ_section_title
;
 Cooperatively enhanced ion pair binding with a hybrid receptor.
;
_journal_issue 18
_journal_name_full 'Inorganic chemistry'
_journal_page_first 9154
_journal_page_last 9165
_journal_paper_doi 10.1021/acs.inorgchem.5b01577
_journal_volume 54
_journal_year 2015
_chemical_formula_moiety 'C30 H34 Cl N6 O12 Rb'
_chemical_formula_sum 'C30 H34 Cl N6 O12 Rb'
_chemical_formula_weight 791.55
_space_group_crystal_system monoclinic
_space_group_IT_number 14
_space_group_name_Hall '-P 2ybc'
_space_group_name_H-M_alt 'P 1 21/c 1'
_atom_sites_solution_hydrogens geom
_atom_sites_solution_primary direct
_audit_creation_date 2015-02-10
_audit_creation_method
;
Olex2 1.2
(compiled 2014.06.27 svn.r2953 for OlexSys, GUI svn.r4855)
;
_cell_angle_alpha 90
_cell_angle_beta 96.2885(16)
_cell_angle_gamma 90
_cell_formula_units_Z 4
_cell_length_a 11.80087(19)
_cell_length_b 9.11972(16)
_cell_length_c 31.1833(6)
_cell_measurement_reflns_used 5633
_cell_measurement_temperature 123.01(10)
_cell_measurement_theta_max 75.3810
_cell_measurement_theta_min 3.7640
_cell_volume 3335.77(10)
_computing_cell_refinement
;
CrysAlisPro, Agilent Technologies,
Version 1.171.36.28 (release 01-02-2013 CrysAlis171 .NET)
(compiled Feb  1 2013,16:14:44)
;
_computing_data_collection
;
CrysAlisPro, Agilent Technologies,
Version 1.171.36.28 (release 01-02-2013 CrysAlis171 .NET)
(compiled Feb  1 2013,16:14:44)
;
_computing_data_reduction
;
CrysAlisPro, Agilent Technologies,
Version 1.171.36.28 (release 01-02-2013 CrysAlis171 .NET)
(compiled Feb  1 2013,16:14:44)
;
_computing_molecular_graphics 'Olex2 (Dolomanov et al., 2009)'
_computing_publication_material 'Olex2 (Dolomanov et al., 2009)'
_computing_structure_refinement 'ShelXL (Sheldrick, 2008)'
_computing_structure_solution 'XS (Sheldrick, 2008)'
_diffrn_ambient_temperature 123.01(10)
_diffrn_detector_area_resol_mean 10.3953
_diffrn_measured_fraction_theta_full 0.992
_diffrn_measured_fraction_theta_max 0.992
_diffrn_measurement_details
;
#__ type_ start__ end____ width___ exp.time_
  1 omega  -49.00   32.00   1.0000    6.0000
omega____ theta____ kappa____ phi______ frames
    -      -41.6176   37.0000  120.0000 81

#__ type_ start__ end____ width___ exp.time_
  2 omega  -70.00   29.00   1.0000    6.0000
omega____ theta____ kappa____ phi______ frames
    -      -41.6176   77.0000 -150.0000 99

#__ type_ start__ end____ width___ exp.time_
  3 omega   36.00   89.00   1.0000   30.0000
omega____ theta____ kappa____ phi______ frames
    -      112.0000  -30.0000   30.0000 53

#__ type_ start__ end____ width___ exp.time_
  4 omega   62.00  109.00   1.0000   30.0000
omega____ theta____ kappa____ phi______ frames
    -      112.0000  -94.0000  -30.0000 47

#__ type_ start__ end____ width___ exp.time_
  5 omega   57.00   95.00   1.0000   30.0000
omega____ theta____ kappa____ phi______ frames
    -      112.0000  -45.0000  -30.0000 38

#__ type_ start__ end____ width___ exp.time_
  6 omega  102.00  178.00   1.0000   30.0000
omega____ theta____ kappa____ phi______ frames
    -      112.0000  111.0000   60.0000 76

#__ type_ start__ end____ width___ exp.time_
  7 omega   93.00  178.00   1.0000   30.0000
omega____ theta____ kappa____ phi______ frames
    -      112.0000   45.0000  150.0000 85

#__ type_ start__ end____ width___ exp.time_
  8 omega   30.00   57.00   1.0000   30.0000
omega____ theta____ kappa____ phi______ frames
    -      112.0000  -94.0000  -30.0000 27

#__ type_ start__ end____ width___ exp.time_
  9 omega   39.00   90.00   1.0000   30.0000
omega____ theta____ kappa____ phi______ frames
    -      112.0000  -45.0000  -60.0000 51

#__ type_ start__ end____ width___ exp.time_
 10 omega   55.00   85.00   1.0000   30.0000
omega____ theta____ kappa____ phi______ frames
    -      112.0000 -111.0000 -150.0000 30
;
_diffrn_measurement_device_type 'SuperNova, Dual, Cu at zero, Atlas'
_diffrn_measurement_method '\w scans'
_diffrn_orient_matrix_UB_11 -0.0546245000
_diffrn_orient_matrix_UB_12 -0.0092865000
_diffrn_orient_matrix_UB_13 -0.0470895000
_diffrn_orient_matrix_UB_21 0.0934147000
_diffrn_orient_matrix_UB_22 0.1018275000
_diffrn_orient_matrix_UB_23 -0.0140132000
_diffrn_orient_matrix_UB_31 0.0743996000
_diffrn_orient_matrix_UB_32 -0.1345965000
_diffrn_orient_matrix_UB_33 -0.0073588000
_diffrn_radiation_monochromator mirror
_diffrn_radiation_type CuK\a
_diffrn_radiation_wavelength 1.54184
_diffrn_reflns_av_R_equivalents 0.0231
_diffrn_reflns_av_unetI/netI 0.0355
_diffrn_reflns_Laue_measured_fraction_full 0.970
_diffrn_reflns_Laue_measured_fraction_max 0.992
_diffrn_reflns_limit_h_max 14
_diffrn_reflns_limit_h_min -13
_diffrn_reflns_limit_k_max 6
_diffrn_reflns_limit_k_min -10
_diffrn_reflns_limit_l_max 28
_diffrn_reflns_limit_l_min -37
_diffrn_reflns_number 10385
_diffrn_reflns_point_group_measured_fraction_full 0.970
_diffrn_reflns_point_group_measured_fraction_max 0.992
_diffrn_reflns_theta_full 67.684
_diffrn_reflns_theta_max 66.749
_diffrn_reflns_theta_min 3.768
_diffrn_source 'SuperNova (Cu) X-ray Source'
_exptl_absorpt_coefficient_mu 3.411
_exptl_absorpt_correction_T_max 0.820
_exptl_absorpt_correction_T_min 0.727
_exptl_absorpt_correction_type analytical
_exptl_absorpt_process_details
;
CrysAlisPro, Agilent Technologies,
Version 1.171.36.28 (release 01-02-2013 CrysAlis171 .NET)
(compiled Feb  1 2013,16:14:44)
Analytical numeric absorption correction using a multifaceted crystal
			model based on expressions derived by R.C. Clark & J.S. Reid.
(Clark, R. C. & Reid, J. S. (1995). Acta Cryst. A51, 887-897)
;
_exptl_crystal_colour yellow
_exptl_crystal_colour_primary yellow
_exptl_crystal_density_diffrn 1.576
_exptl_crystal_description block
_exptl_crystal_F_000 1624
_exptl_crystal_recrystallization_method 'Diffusion of diethyl ether into acetone solution'
_exptl_crystal_size_max 0.1191
_exptl_crystal_size_mid 0.1055
_exptl_crystal_size_min 0.0666
_refine_diff_density_max 0.887
_refine_diff_density_min -0.538
_refine_diff_density_rms 0.072
_refine_ls_extinction_method none
_refine_ls_goodness_of_fit_ref 1.083
_refine_ls_hydrogen_treatment constr
_refine_ls_matrix_type full
_refine_ls_number_parameters 463
_refine_ls_number_reflns 5844
_refine_ls_number_restraints 0
_refine_ls_restrained_S_all 1.083
_refine_ls_R_factor_all 0.0507
_refine_ls_R_factor_gt 0.0463
_refine_ls_shift/su_max 0.001
_refine_ls_shift/su_mean 0.000
_refine_ls_structure_factor_coef Fsqd
_refine_ls_weighting_details 'w=1/[\s^2^(Fo^2^)+(0.0546P)^2^+4.3250P] where P=(Fo^2^+2Fc^2^)/3'
_refine_ls_weighting_scheme calc
_refine_ls_wR_factor_gt 0.1188
_refine_ls_wR_factor_ref 0.1219
_reflns_Friedel_coverage 0.000
_reflns_number_gt 5298
_reflns_number_total 5844
_reflns_threshold_expression 'I > 2\s(I)'
_cod_data_source_file ic5b01577_si_014.cif
_cod_data_source_block R1-RbCl
_cod_original_cell_volume 3335.78(10)
_cod_database_code 4346494
_shelxl_version_number 2013-4
_chemical_oxdiff_formula 'C30 H34 Cl1 N6 O12 Rb1 '
_shelx_space_group_comment
;
The symmetry employed for this shelxl refinement is uniquely defined
by the following loop, which should always be used as a source of
symmetry information in preference to the above space-group names.
They are only intended as comments.
;
_reflns_odcompleteness_completeness 98.74
_reflns_odcompleteness_iscentric 1
_reflns_odcompleteness_theta 69.95
_olex2_refinement_description
;
1. Fixed Uiso
 At 1.2 times of:
  All C(H) groups, All C(H,H) groups, All C(H,H,H,H) groups, All N(H) groups
2. Uiso/Uaniso restraints and constraints
Uanis(Rb1B) = Uanis(Rb1A)
3. Others
 Fixed Sof: Rb1A(0.98) Rb1B(0.02) O9A(0.8) O9B(0.2) H24A(0.8) H24B(0.8)
 H24C(0.2) H24D(0.2) H25A(0.8) H25B(0.8) H25C(0.2) H25D(0.2)
4.a Secondary CH2 refined with riding coordinates:
 C21(H21A,H21B), C22(H22A,H22B), C23(H23A,H23B), C24(H24A,H24B), C24(H24C,
 H24D), C25(H25A,H25B), C25(H25C,H25D), C26(H26A,H26B), C27(H27A,H27B),
 C28(H28A,H28B), C29(H29A,H29B), C30(H30A,H30B)
4.b Aromatic/amide H refined with riding coordinates:
 N1(H1), N2(H2), N3(H3), N4(H4), C3(H3A), C4(H4A), C6(H6), C7(H7), C10(H10),
 C11(H11), C13(H13), C14(H14), C17(H17), C20(H20)
;
_olex2_submission_special_instructions 'No special instructions were received'

loop_
_space_group_symop_operation_xyz
'x, y, z'
'-x, y+1/2, -z+1/2'
'-x, -y, -z'
'x, -y-1/2, z-1/2'

loop_
_atom_site_label
_atom_site_type_symbol
_atom_site_fract_x
_atom_site_fract_y
_atom_site_fract_z
_atom_site_U_iso_or_equiv
_atom_site_adp_type
_atom_site_occupancy
_atom_site_site_symmetry_order
_atom_site_calc_flag
_atom_site_refinement_flags_posn
_atom_site_refinement_flags_occupancy
_atom_site_disorder_assembly
_atom_site_disorder_group
Rb1A Rb 1.14070(3) 0.69436(5) 0.36086(2) 0.03654(12) Uani 0.98 1 d . P A 1
Rb1B Rb 1.1434(14) 0.631(2) 0.3741(6) 0.03654(12) Uani 0.02 1 d . P A 2
O1 O 0.6178(2) 0.3823(4) 0.42779(8) 0.0510(7) Uani 1 1 d . . . .
O2 O 0.48408(18) 0.7842(2) 0.26469(7) 0.0315(5) Uani 1 1 d . . . .
O3 O 0.3072(3) 0.0263(5) 0.56403(11) 0.0860(13) Uani 1 1 d . . . .
O4 O 0.1447(3) 0.0144(4) 0.52482(10) 0.0588(8) Uani 1 1 d . . . .
O5 O -0.0178(2) 0.9219(4) 0.14457(11) 0.0592(8) Uani 1 1 d . . . .
O6 O 0.0177(3) 0.7919(4) 0.08993(10) 0.0644(9) Uani 1 1 d . . . .
O7 O 0.91927(19) 0.7179(3) 0.40228(7) 0.0351(5) Uani 1 1 d . . . .
O8 O 1.1268(2) 0.6488(3) 0.45306(8) 0.0430(6) Uani 1 1 d . . . .
O9A O 1.3450(3) 0.7564(4) 0.43217(11) 0.0409(7) Uani 0.8 1 d . P A 1
O9B O 1.3417(11) 0.6496(19) 0.4234(4) 0.046(3) Uani 0.2 1 d . P A 2
O10 O 1.3168(2) 0.9047(3) 0.35704(10) 0.0514(7) Uani 1 1 d . . . .
O11 O 1.12016(19) 0.9490(3) 0.29864(8) 0.0377(5) Uani 1 1 d . . . .
O12 O 0.91844(19) 0.8267(3) 0.32504(7) 0.0351(5) Uani 1 1 d . . . .
N1 N 0.5597(2) 0.4611(3) 0.35942(8) 0.0323(6) Uani 1 1 d . . . .
H1 H 0.5067 0.4496 0.3385 0.039 Uiso 1 1 calc R . . .
N2 N 0.4390(2) 0.3245(3) 0.39517(9) 0.0369(6) Uani 1 1 d . . . .
H2 H 0.3962 0.3288 0.3710 0.044 Uiso 1 1 calc R . . .
N3 N 0.5672(2) 0.5612(3) 0.27724(8) 0.0274(5) Uani 1 1 d . . . .
H3 H 0.5647 0.4700 0.2702 0.033 Uiso 1 1 calc R . . .
N4 N 0.4207(2) 0.5847(3) 0.22411(8) 0.0286(5) Uani 1 1 d . . . .
H4 H 0.4375 0.4962 0.2177 0.034 Uiso 1 1 calc R . . .
N5 N 0.2464(3) 0.0484(4) 0.53021(12) 0.0541(9) Uani 1 1 d . . . .
N6 N 0.0393(3) 0.8324(4) 0.12733(11) 0.0442(7) Uani 1 1 d . . . .
C1 C 0.5459(3) 0.3892(4) 0.39672(11) 0.0361(7) Uani 1 1 d . . . .
C2 C 0.3951(3) 0.2537(4) 0.42903(11) 0.0366(7) Uani 1 1 d . . . .
C3 C 0.4626(3) 0.2020(5) 0.46547(13) 0.0459(9) Uani 1 1 d . . . .
H3A H 0.5415 0.2113 0.4675 0.055 Uiso 1 1 calc R . . .
C4 C 0.4120(3) 0.1373(5) 0.49848(14) 0.0500(9) Uani 1 1 d . . . .
H4A H 0.4565 0.1060 0.5233 0.060 Uiso 1 1 calc R . . .
C5 C 0.2958(3) 0.1189(4) 0.49471(12) 0.0445(9) Uani 1 1 d . . . .
C6 C 0.2270(3) 0.1656(4) 0.45871(13) 0.0433(8) Uani 1 1 d . . . .
H6 H 0.1486 0.1505 0.4564 0.052 Uiso 1 1 calc R . . .
C7 C 0.2763(3) 0.2349(4) 0.42626(12) 0.0383(8) Uani 1 1 d . . . .
H7 H 0.2306 0.2697 0.4022 0.046 Uiso 1 1 calc R . . .
C8 C 0.4899(2) 0.6528(3) 0.25643(9) 0.0263(6) Uani 1 1 d . . . .
C9 C 0.3249(3) 0.6485(4) 0.20090(10) 0.0283(6) Uani 1 1 d . . . .
C10 C 0.2587(3) 0.7538(4) 0.21928(11) 0.0313(7) Uani 1 1 d . . . .
H10 H 0.2771 0.7825 0.2478 0.038 Uiso 1 1 calc R . . .
C11 C 0.1657(3) 0.8147(4) 0.19485(12) 0.0345(7) Uani 1 1 d . . . .
H11 H 0.1219 0.8862 0.2065 0.041 Uiso 1 1 calc R . . .
C12 C 0.1386(3) 0.7680(4) 0.15285(11) 0.0342(7) Uani 1 1 d . . . .
C13 C 0.1999(3) 0.6615(4) 0.13440(11) 0.0398(8) Uani 1 1 d . . . .
H13 H 0.1790 0.6307 0.1062 0.048 Uiso 1 1 calc R . . .
C14 C 0.2939(3) 0.6010(4) 0.15889(11) 0.0354(7) Uani 1 1 d . . . .
H14 H 0.3362 0.5283 0.1471 0.042 Uiso 1 1 calc R . . .
C15 C 0.6513(2) 0.5521(4) 0.35142(10) 0.0282(6) Uani 1 1 d . . . .
C16 C 0.6528(2) 0.6077(3) 0.31029(10) 0.0270(6) Uani 1 1 d . . . .
C17 C 0.7398(3) 0.7009(4) 0.30032(10) 0.0290(6) Uani 1 1 d . . . .
H17 H 0.7386 0.7388 0.2726 0.035 Uiso 1 1 calc R . . .
C18 C 0.8280(3) 0.7375(4) 0.33159(10) 0.0298(6) Uani 1 1 d . . . .
C19 C 0.8280(3) 0.6795(4) 0.37325(10) 0.0304(7) Uani 1 1 d . . . .
C20 C 0.7406(3) 0.5883(4) 0.38319(10) 0.0304(7) Uani 1 1 d . . . .
H20 H 0.7411 0.5509 0.4110 0.036 Uiso 1 1 calc R . . .
C21 C 0.9243(3) 0.6528(4) 0.44431(11) 0.0373(7) Uani 1 1 d . . . .
H21A H 0.9257 0.5468 0.4419 0.045 Uiso 1 1 calc R . A .
H21B H 0.8575 0.6804 0.4580 0.045 Uiso 1 1 calc R . A .
C22 C 1.0303(3) 0.7057(5) 0.47079(11) 0.0437(9) Uani 1 1 d . . . .
H22A H 1.0325 0.8120 0.4706 0.052 Uiso 1 1 calc R . A .
H22B H 1.0305 0.6731 0.5004 0.052 Uiso 1 1 calc R . A .
C23 C 1.2288(3) 0.6570(6) 0.48156(13) 0.0515(10) Uani 1 1 d . . . .
H23A H 1.2264 0.5868 0.5048 0.062 Uiso 1 1 calc R . A .
H23B H 1.2370 0.7544 0.4940 0.062 Uiso 1 1 calc R . A .
C24 C 1.3277(3) 0.6240(5) 0.45677(17) 0.0519(11) Uani 1 1 d . . . .
H24A H 1.3953 0.6015 0.4763 0.062 Uiso 0.8 1 calc R P A 1
H24B H 1.3107 0.5412 0.4376 0.062 Uiso 0.8 1 calc R P A 1
H24C H 1.3932 0.6658 0.4741 0.062 Uiso 0.2 1 calc R P A 2
H24D H 1.3372 0.5186 0.4590 0.062 Uiso 0.2 1 calc R P A 2
C25 C 1.4236(3) 0.7402(6) 0.40162(18) 0.0598(12) Uani 1 1 d . . . .
H25A H 1.4018 0.6571 0.3831 0.072 Uiso 0.8 1 calc R P A 1
H25B H 1.4988 0.7209 0.4164 0.072 Uiso 0.8 1 calc R P A 1
H25C H 1.4823 0.7603 0.4252 0.072 Uiso 0.2 1 calc R P A 2
H25D H 1.4572 0.6678 0.3841 0.072 Uiso 0.2 1 calc R P A 2
C26 C 1.4274(3) 0.8705(6) 0.37570(14) 0.0530(10) Uani 1 1 d . . . .
H26A H 1.4580 0.9515 0.3935 0.064 Uiso 1 1 calc R . A .
H26B H 1.4768 0.8545 0.3532 0.064 Uiso 1 1 calc R . A .
C27 C 1.3127(3) 1.0121(5) 0.32477(12) 0.0469(9) Uani 1 1 d . . . .
H27A H 1.3389 0.9711 0.2989 0.056 Uiso 1 1 calc R . . .
H27B H 1.3625 1.0931 0.3344 0.056 Uiso 1 1 calc R . . .
C28 C 1.1937(3) 1.0658(4) 0.31509(13) 0.0441(9) Uani 1 1 d . . . .
H28A H 1.1673 1.1049 0.3412 0.053 Uiso 1 1 calc R . . .
H28B H 1.1916 1.1442 0.2940 0.053 Uiso 1 1 calc R . . .
C29 C 1.0095(3) 1.0044(4) 0.28566(12) 0.0384(7) Uani 1 1 d . . . .
H29A H 1.0089 1.0521 0.2578 0.046 Uiso 1 1 calc R . . .
H29B H 0.9900 1.0771 0.3063 0.046 Uiso 1 1 calc R . . .
C30 C 0.9225(3) 0.8844(4) 0.28253(11) 0.0334(7) Uani 1 1 d . . . .
H30A H 0.8484 0.9226 0.2713 0.040 Uiso 1 1 calc R . . .
H30B H 0.9436 0.8080 0.2633 0.040 Uiso 1 1 calc R . . .
Cl1 Cl 0.29329(7) 0.44946(10) 0.31255(3) 0.0404(2) Uani 1 1 d . . . .

loop_
_atom_site_aniso_label
_atom_site_aniso_U_11
_atom_site_aniso_U_22
_atom_site_aniso_U_33
_atom_site_aniso_U_23
_atom_site_aniso_U_13
_atom_site_aniso_U_12
Rb1A 0.02492(18) 0.0441(2) 0.0392(2) 0.00005(15) -0.00255(13) -0.00503(14)
Rb1B 0.02492(18) 0.0441(2) 0.0392(2) 0.00005(15) -0.00255(13) -0.00503(14)
O1 0.0369(13) 0.076(2) 0.0374(13) 0.0156(13) -0.0090(11) -0.0149(13)
O2 0.0286(11) 0.0292(11) 0.0349(11) -0.0003(9) -0.0054(9) -0.0008(9)
O3 0.070(2) 0.130(4) 0.058(2) 0.044(2) 0.0059(17) -0.009(2)
O4 0.0585(18) 0.0562(18) 0.0651(18) 0.0013(15) 0.0216(15) -0.0117(15)
O5 0.0359(14) 0.0599(18) 0.080(2) 0.0054(16) -0.0026(14) 0.0211(14)
O6 0.0512(17) 0.087(2) 0.0496(17) 0.0050(16) -0.0184(14) 0.0155(16)
O7 0.0254(11) 0.0498(14) 0.0282(11) 0.0002(10) -0.0057(9) -0.0067(10)
O8 0.0271(11) 0.0588(16) 0.0403(13) -0.0054(12) -0.0091(10) -0.0019(11)
O9A 0.0348(16) 0.045(2) 0.0420(17) -0.0022(15) 0.0007(13) 0.0016(14)
O9B 0.034(7) 0.063(10) 0.037(8) -0.022(7) -0.010(5) 0.004(6)
O10 0.0278(12) 0.0475(15) 0.0778(19) -0.0020(14) 0.0009(12) -0.0053(11)
O11 0.0317(11) 0.0414(13) 0.0402(12) -0.0085(10) 0.0048(10) -0.0077(10)
O12 0.0270(11) 0.0424(13) 0.0342(11) 0.0019(10) -0.0043(9) -0.0059(10)
N1 0.0243(12) 0.0452(16) 0.0262(12) -0.0004(11) -0.0027(10) -0.0058(12)
N2 0.0320(14) 0.0470(17) 0.0308(13) 0.0027(12) -0.0002(11) -0.0064(13)
N3 0.0258(12) 0.0265(13) 0.0280(12) -0.0035(10) -0.0056(10) 0.0006(10)
N4 0.0259(12) 0.0286(13) 0.0293(12) -0.0019(11) -0.0053(10) 0.0026(11)
N5 0.054(2) 0.054(2) 0.056(2) 0.0053(17) 0.0171(17) -0.0068(17)
N6 0.0309(15) 0.0475(18) 0.0519(19) 0.0105(15) -0.0055(13) -0.0023(14)
C1 0.0295(16) 0.0427(19) 0.0354(17) -0.0002(14) 0.0003(13) -0.0025(14)
C2 0.0370(18) 0.0368(17) 0.0362(17) -0.0024(14) 0.0050(14) -0.0032(15)
C3 0.0385(19) 0.054(2) 0.045(2) 0.0101(18) 0.0055(16) -0.0005(17)
C4 0.048(2) 0.056(2) 0.046(2) 0.0125(19) 0.0051(17) 0.0019(19)
C5 0.052(2) 0.042(2) 0.0416(19) 0.0040(16) 0.0133(17) -0.0034(17)
C6 0.0399(19) 0.043(2) 0.049(2) -0.0066(16) 0.0117(16) -0.0086(16)
C7 0.0377(18) 0.0397(19) 0.0369(17) -0.0041(15) 0.0015(14) -0.0069(15)
C8 0.0206(13) 0.0313(16) 0.0265(14) 0.0007(12) -0.0002(11) -0.0009(12)
C9 0.0239(14) 0.0301(15) 0.0299(15) 0.0027(12) -0.0016(12) -0.0018(12)
C10 0.0249(15) 0.0352(17) 0.0335(16) -0.0021(13) 0.0014(12) -0.0028(13)
C11 0.0238(15) 0.0333(17) 0.0462(18) -0.0008(14) 0.0028(13) -0.0001(13)
C12 0.0226(15) 0.0387(18) 0.0405(17) 0.0068(14) -0.0004(13) 0.0005(13)
C13 0.0312(17) 0.058(2) 0.0282(15) 0.0019(15) -0.0056(13) 0.0011(16)
C14 0.0291(16) 0.0449(19) 0.0312(16) -0.0045(14) -0.0012(13) 0.0071(14)
C15 0.0216(13) 0.0316(16) 0.0305(15) -0.0035(12) -0.0008(11) 0.0018(12)
C16 0.0210(13) 0.0287(15) 0.0297(14) -0.0042(12) -0.0049(11) 0.0030(12)
C17 0.0242(14) 0.0325(16) 0.0291(14) -0.0005(12) -0.0027(12) 0.0032(12)
C18 0.0213(14) 0.0342(16) 0.0331(16) -0.0005(13) -0.0004(12) -0.0010(12)
C19 0.0228(14) 0.0383(17) 0.0290(15) -0.0043(13) -0.0025(12) 0.0000(13)
C20 0.0242(14) 0.0420(18) 0.0240(14) -0.0026(13) -0.0017(11) 0.0007(13)
C21 0.0290(16) 0.052(2) 0.0290(15) -0.0010(15) -0.0049(13) -0.0022(15)
C22 0.0328(18) 0.065(2) 0.0306(16) -0.0049(17) -0.0075(14) -0.0029(17)
C23 0.0336(19) 0.074(3) 0.043(2) 0.0072(19) -0.0132(16) -0.0057(19)
C24 0.0326(19) 0.046(2) 0.072(3) -0.011(2) -0.0164(19) 0.0035(16)
C25 0.0291(19) 0.061(3) 0.087(3) -0.008(2) 0.000(2) 0.0023(18)
C26 0.0286(18) 0.074(3) 0.055(2) -0.015(2) 0.0003(16) -0.0029(19)
C27 0.0393(19) 0.060(2) 0.0422(19) -0.0075(18) 0.0077(15) -0.0187(18)
C28 0.046(2) 0.042(2) 0.0436(19) -0.0023(16) 0.0003(16) -0.0191(17)
C29 0.0363(17) 0.0368(18) 0.0421(18) 0.0005(15) 0.0045(14) -0.0020(15)
C30 0.0311(16) 0.0341(17) 0.0344(16) 0.0024(14) 0.0009(13) -0.0017(14)
Cl1 0.0309(4) 0.0505(5) 0.0383(4) 0.0007(4) -0.0034(3) -0.0034(3)

loop_
_atom_type_symbol
_atom_type_description
_atom_type_scat_dispersion_real
_atom_type_scat_dispersion_imag
_atom_type_scat_source
C C 0.0181 0.0091 'International Tables Vol C Tables 4.2.6.8 and 6.1.1.4'
H H 0.0000 0.0000 'International Tables Vol C Tables 4.2.6.8 and 6.1.1.4'
Cl Cl 0.3639 0.7018 'International Tables Vol C Tables 4.2.6.8 and 6.1.1.4'
N N 0.0311 0.0180 'International Tables Vol C Tables 4.2.6.8 and 6.1.1.4'
O O 0.0492 0.0322 'International Tables Vol C Tables 4.2.6.8 and 6.1.1.4'
Rb Rb -0.4688 1.6079 'International Tables Vol C Tables 4.2.6.8 and 6.1.1.4'

loop_
_exptl_crystal_face_index_h
_exptl_crystal_face_index_k
_exptl_crystal_face_index_l
_exptl_crystal_face_perp_dist
_exptl_oxdiff_crystal_face_indexfrac_h
_exptl_oxdiff_crystal_face_indexfrac_k
_exptl_oxdiff_crystal_face_indexfrac_l
_exptl_oxdiff_crystal_face_x
_exptl_oxdiff_crystal_face_y
_exptl_oxdiff_crystal_face_z
8 0 -2 0.0555 8.0000 0.0000 -1.9998 -0.3428 0.7753 0.6099
-8 0 2 0.0555 -8.0000 -0.0000 1.9998 0.3428 -0.7753 -0.6099
0 -6 -4 0.0446 -0.0000 -6.0000 -4.0001 0.2441 -0.5549 0.8370
1 6 3 0.0464 1.0000 6.0000 3.0001 -0.2516 0.6623 -0.7553
-1 0 20 0.0364 -1.0000 -0.0000 19.9999 -0.8872 -0.3737 -0.2216
1 0 -20 0.0302 1.0000 0.0000 -19.9999 0.8872 0.3737 0.2216
0 -1 20 0.0345 0.0000 -1.0000 19.9999 -0.9325 -0.3821 -0.0126
-4 5 -2 0.0601 -4.0000 5.0000 -2.0000 0.2662 0.1635 -0.9559

loop_
_geom_angle_atom_site_label_1
_geom_angle_atom_site_label_2
_geom_angle_atom_site_label_3
_geom_angle
_geom_angle_site_symmetry_1
_geom_angle_site_symmetry_3
O5 Rb1A O7 68.58(8) 2_645 .
O5 Rb1A O8 81.53(9) 2_645 .
O5 Rb1A O9A 122.69(9) 2_645 .
O5 Rb1A O11 128.53(8) 2_645 .
O5 Rb1A O12 84.86(8) 2_645 .
O5 Rb1A C18 66.20(8) 2_645 .
O5 Rb1A C24 98.96(10) 2_645 .
O5 Rb1A C25 125.88(11) 2_645 .
O5 Rb1A C26 145.65(10) 2_645 .
O5 Rb1A Cl1 71.82(7) 2_645 1_655
O7 Rb1A O9A 108.30(7) . .
O7 Rb1A C18 39.07(6) . .
O7 Rb1A C24 97.91(9) . .
O7 Rb1A C25 132.28(10) . .
O7 Rb1A C26 136.55(8) . .
O7 Rb1A Cl1 140.37(5) . 1_655
O8 Rb1A O7 56.67(6) . .
O8 Rb1A O9A 56.81(8) . .
O8 Rb1A O11 137.00(7) . .
O8 Rb1A O12 106.43(7) . .
O8 Rb1A C18 95.46(7) . .
O8 Rb1A C24 41.31(9) . .
O8 Rb1A C25 79.19(10) . .
O8 Rb1A C26 95.00(8) . .
O8 Rb1A Cl1 116.12(6) . 1_655
O9A Rb1A C18 144.70(8) . .
O9A Rb1A C24 23.95(10) . .
O9A Rb1A C25 23.98(11) . .
O9A Rb1A C26 38.77(9) . .
O9A Rb1A Cl1 91.72(7) . 1_655
O10 Rb1A O5 161.57(9) . 2_645
O10 Rb1A O7 129.48(8) . .
O10 Rb1A O8 104.91(8) . .
O10 Rb1A O9A 53.19(9) . .
O10 Rb1A O11 57.39(8) . .
O10 Rb1A O12 109.13(7) . .
O10 Rb1A C18 128.93(8) . .
O10 Rb1A C24 76.63(10) . .
O10 Rb1A C25 41.74(10) . .
O10 Rb1A C26 19.25(10) . .
O10 Rb1A Cl1 89.97(6) . 1_655
O11 Rb1A O7 101.90(7) . .
O11 Rb1A O9A 108.50(8) . .
O11 Rb1A C18 75.73(7) . .
O11 Rb1A C24 132.41(8) . .
O11 Rb1A C25 98.59(10) . .
O11 Rb1A C26 75.88(9) . .
O11 Rb1A Cl1 103.56(5) . 1_655
O12 Rb1A O7 51.10(6) . .
O12 Rb1A O9A 139.83(8) . .
O12 Rb1A O11 56.22(6) . .
O12 Rb1A C18 20.07(7) . .
O12 Rb1A C24 145.16(9) . .
O12 Rb1A C25 149.18(10) . .
O12 Rb1A C26 128.27(9) . .
O12 Rb1A Cl1 126.67(5) . 1_655
C18 Rb1A C26 147.81(9) . .
C24 Rb1A C18 136.76(9) . .
C24 Rb1A C26 60.32(10) . .
C25 Rb1A C18 165.08(10) . .
C25 Rb1A C24 39.92(12) . .
C25 Rb1A C26 22.73(11) . .
Cl1 Rb1A C18 122.02(5) 1_655 .
Cl1 Rb1A C24 86.75(7) 1_655 .
Cl1 Rb1A C25 72.54(8) 1_655 .
Cl1 Rb1A C26 79.45(7) 1_655 .
O5 Rb1B O7 75.1(5) 2_645 .
O5 Rb1B O8 100.1(8) 2_645 .
O5 Rb1B O9B 131.3(10) 2_645 .
O5 Rb1B O10 156.9(8) 2_645 .
O5 Rb1B O12 83.1(5) 2_645 .
O5 Rb1B N6 13.1(2) 2_645 2_645
O5 Rb1B C22 94.5(6) 2_645 .
O5 Rb1B C23 113.4(8) 2_645 .
O5 Rb1B C24 121.4(9) 2_645 .
O5 Rb1B C25 145.1(8) 2_645 .
O5 Rb1B Cl1 79.4(5) 2_645 1_655
O7 Rb1B O10 115.4(7) . .
O7 Rb1B O12 47.4(3) . .
O7 Rb1B N6 69.1(4) . 2_645
O7 Rb1B C22 42.2(3) . .
O7 Rb1B C23 82.4(5) . .
O7 Rb1B C24 108.4(6) . .
O7 Rb1B C25 134.5(6) . .
O7 Rb1B Cl1 151.4(6) . 1_655
O8 Rb1B O7 61.6(4) . .
O8 Rb1B O9B 65.5(5) . .
O8 Rb1B O10 103.0(6) . .
O8 Rb1B O12 105.4(6) . .
O8 Rb1B N6 87.0(6) . 2_645
O8 Rb1B C22 19.60(19) . .
O8 Rb1B C23 21.62(19) . .
O8 Rb1B C24 47.5(3) . .
O8 Rb1B C25 85.0(5) . .
O8 Rb1B Cl1 137.1(8) . 1_655
O9B Rb1B O7 124.3(7) . .
O9B Rb1B O10 61.5(5) . .
O9B Rb1B O12 144.6(9) . .
O9B Rb1B N6 124.4(9) . 2_645
O9B Rb1B C22 83.3(6) . .
O9B Rb1B C23 43.9(4) . .
O9B Rb1B C24 19.0(4) . .
O9B Rb1B C25 23.7(4) . .
O9B Rb1B Cl1 82.6(6) . 1_655
O10 Rb1B O12 89.8(6) . .
O10 Rb1B N6 169.9(7) . 2_645
O10 Rb1B C22 107.0(5) . .
O10 Rb1B C23 89.0(4) . .
O10 Rb1B C25 39.9(2) . .
O12 Rb1B N6 87.3(4) . 2_645
O12 Rb1B C22 86.1(4) . .
O12 Rb1B C25 129.2(7) . .
N6 Rb1B C22 82.5(4) 2_645 .
N6 Rb1B C25 143.4(7) 2_645 .
C23 Rb1B O12 122.4(6) . .
C23 Rb1B N6 100.6(6) . 2_645
C23 Rb1B C22 40.2(2) . .
C23 Rb1B C25 64.2(3) . .
C24 Rb1B O10 76.4(4) . .
C24 Rb1B O12 143.1(7) . .
C24 Rb1B N6 111.3(7) . 2_645
C24 Rb1B C22 66.2(4) . .
C24 Rb1B C23 26.06(19) . .
C24 Rb1B C25 42.1(2) . .
C24 Rb1B Cl1 95.9(5) . 1_655
C25 Rb1B C22 100.0(5) . .
Cl1 Rb1B O10 84.4(4) 1_655 .
Cl1 Rb1B O12 117.0(6) 1_655 .
Cl1 Rb1B N6 88.4(5) 1_655 2_645
Cl1 Rb1B C22 154.8(8) 1_655 .
Cl1 Rb1B C23 120.2(6) 1_655 .
Cl1 Rb1B C25 73.9(4) 1_655 .
N6 O5 Rb1A 148.4(3) . 2_655
N6 O5 Rb1B 140.0(6) . 2_655
C19 O7 Rb1A 110.46(18) . .
C19 O7 Rb1B 113.2(4) . .
C19 O7 C21 116.6(3) . .
C21 O7 Rb1A 114.02(18) . .
C21 O7 Rb1B 102.1(5) . .
C22 O8 Rb1A 117.7(2) . .
C22 O8 Rb1B 124.2(5) . .
C22 O8 C23 113.5(3) . .
C23 O8 Rb1A 118.2(2) . .
C23 O8 Rb1B 117.9(4) . .
C24 O9A Rb1A 94.7(2) . .
C25 O9A Rb1A 90.8(2) . .
C25 O9A C24 114.2(4) . .
C24 O9B Rb1B 108.7(10) . .
C24 O9B C25 136.2(11) . .
C25 O9B Rb1B 110.3(9) . .
C26 O10 Rb1A 118.9(3) . .
C26 O10 Rb1B 109.2(4) . .
C27 O10 Rb1A 122.3(2) . .
C27 O10 Rb1B 132.0(4) . .
C27 O10 C26 114.2(3) . .
C28 O11 Rb1A 109.8(2) . .
C29 O11 Rb1A 117.68(19) . .
C29 O11 C28 109.9(3) . .
C18 O12 Rb1A 111.65(18) . .
C18 O12 Rb1B 101.6(4) . .
C18 O12 C30 117.4(2) . .
C30 O12 Rb1A 112.16(18) . .
C30 O12 Rb1B 120.2(4) . .
C1 N1 C15 127.1(3) . .
C2 N2 C1 125.8(3) . .
C8 N3 C16 123.4(3) . .
C8 N4 C9 124.9(3) . .
O3 N5 O4 123.0(4) . .
O3 N5 C5 118.7(4) . .
O4 N5 C5 118.2(4) . .
O5 N6 Rb1B 26.9(4) . 2_655
O5 N6 O6 123.7(3) . .
O5 N6 C12 118.4(3) . .
O6 N6 Rb1B 99.2(4) . 2_655
O6 N6 C12 117.9(3) . .
C12 N6 Rb1B 141.3(4) . 2_655
O1 C1 N1 124.5(3) . .
O1 C1 N2 123.8(3) . .
N1 C1 N2 111.6(3) . .
N2 C2 C3 123.4(3) . .
N2 C2 C7 117.6(3) . .
C3 C2 C7 119.0(3) . .
C4 C3 C2 119.8(4) . .
C5 C4 C3 119.9(4) . .
C4 C5 N5 117.9(4) . .
C4 C5 C6 121.7(4) . .
C6 C5 N5 120.4(4) . .
C7 C6 C5 118.8(4) . .
C6 C7 C2 120.7(4) . .
O2 C8 N3 123.6(3) . .
O2 C8 N4 123.5(3) . .
N3 C8 N4 112.9(3) . .
C10 C9 N4 121.9(3) . .
C14 C9 N4 118.2(3) . .
C14 C9 C10 119.9(3) . .
C11 C10 C9 119.7(3) . .
C12 C11 C10 119.1(3) . .
C11 C12 N6 118.7(3) . .
C13 C12 N6 118.8(3) . .
C13 C12 C11 122.5(3) . .
C12 C13 C14 118.4(3) . .
C13 C14 C9 120.4(3) . .
C16 C15 N1 118.0(3) . .
C16 C15 C20 118.9(3) . .
C20 C15 N1 123.1(3) . .
C15 C16 N3 118.8(3) . .
C15 C16 C17 121.1(3) . .
C17 C16 N3 120.1(3) . .
C18 C17 C16 120.3(3) . .
O12 C18 Rb1A 48.29(14) . .
O12 C18 C17 125.0(3) . .
O12 C18 C19 116.1(3) . .
C17 C18 Rb1A 142.6(2) . .
C17 C18 C19 119.0(3) . .
C19 C18 Rb1A 80.43(18) . .
O7 C19 Rb1B 47.1(3) . .
O7 C19 C18 115.8(3) . .
O7 C19 C20 123.6(3) . .
C18 C19 Rb1B 87.2(4) . .
C20 C19 Rb1B 133.6(4) . .
C20 C19 C18 120.6(3) . .
C19 C20 C15 120.2(3) . .
O7 C21 Rb1B 54.8(4) . .
O7 C21 C22 108.5(3) . .
C22 C21 Rb1B 74.9(3) . .
O8 C22 Rb1B 36.2(3) . .
O8 C22 C21 108.9(3) . .
C21 C22 Rb1B 80.6(3) . .
O8 C23 Rb1B 40.4(3) . .
O8 C23 C24 108.8(3) . .
C24 C23 Rb1B 69.0(4) . .
O9A C24 Rb1A 61.3(2) . .
O9A C24 C23 105.5(3) . .
O9B C24 Rb1B 52.3(8) . .
O9B C24 C23 130.8(8) . .
C23 C24 Rb1A 87.2(2) . .
C23 C24 Rb1B 85.0(4) . .
O9A C25 Rb1A 65.2(2) . .
O9A C25 C26 110.9(4) . .
O9B C25 Rb1B 46.0(6) . .
C26 C25 Rb1A 89.0(2) . .
C26 C25 Rb1B 100.7(5) . .
C26 C25 O9B 140.7(7) . .
O10 C26 Rb1A 41.82(19) . .
O10 C26 C25 109.3(3) . .
C25 C26 Rb1A 68.3(2) . .
O10 C27 C28 109.5(3) . .
O11 C28 C27 110.5(3) . .
O11 C29 C30 111.2(3) . .
O12 C30 C29 107.5(3) . .

loop_
_geom_bond_atom_site_label_1
_geom_bond_atom_site_label_2
_geom_bond_distance
_geom_bond_site_symmetry_2
Rb1A O5 2.873(3) 2_645
Rb1A O7 3.047(2) .
Rb1A O8 2.927(3) .
Rb1A O9A 3.147(3) .
Rb1A O10 2.841(3) .
Rb1A O11 3.019(3) .
Rb1A O12 2.990(2) .
Rb1A C18 3.723(3) .
Rb1A C24 3.575(4) .
Rb1A C25 3.465(4) .
Rb1A C26 3.729(4) .
Rb1A Cl1 3.3309(10) 1_655
Rb1B O5 2.444(19) 2_645
Rb1B O7 2.985(18) .
Rb1B O8 2.50(2) .
Rb1B O9B 2.66(2) .
Rb1B O10 3.31(2) .
Rb1B O12 3.42(2) .
Rb1B N6 3.47(2) 2_645
Rb1B C22 3.496(19) .
Rb1B C23 3.401(19) .
Rb1B C24 3.186(19) .
Rb1B C25 3.471(17) .
Rb1B Cl1 3.207(19) 1_655
O1 C1 1.218(4) .
O2 C8 1.229(4) .
O3 N5 1.226(5) .
O4 N5 1.233(5) .
O5 Rb1A 2.873(3) 2_655
O5 Rb1B 2.444(19) 2_655
O5 N6 1.220(5) .
O6 N6 1.223(5) .
O7 C19 1.374(4) .
O7 C21 1.434(4) .
O8 C22 1.418(5) .
O8 C23 1.418(4) .
O9A C24 1.456(6) .
O9A C25 1.409(6) .
O9B C24 1.098(15) .
O9B C25 1.490(17) .
O10 C26 1.404(5) .
O10 C27 1.401(5) .
O11 C28 1.433(4) .
O11 C29 1.417(4) .
O12 C18 1.375(4) .
O12 C30 1.432(4) .
N1 C1 1.360(4) .
N1 C15 1.406(4) .
N2 C1 1.388(4) .
N2 C2 1.386(5) .
N3 C8 1.349(4) .
N3 C16 1.426(4) .
N4 C8 1.374(4) .
N4 C9 1.400(4) .
N5 C5 1.456(5) .
N6 Rb1B 3.47(2) 2_655
N6 C12 1.465(4) .
C2 C3 1.396(5) .
C2 C7 1.406(5) .
C3 C4 1.378(6) .
C4 C5 1.374(6) .
C5 C6 1.379(6) .
C6 C7 1.375(5) .
C9 C10 1.400(5) .
C9 C14 1.390(5) .
C10 C11 1.382(5) .
C11 C12 1.381(5) .
C12 C13 1.374(5) .
C13 C14 1.390(5) .
C15 C16 1.382(5) .
C15 C20 1.404(4) .
C16 C17 1.393(5) .
C17 C18 1.387(4) .
C18 C19 1.403(5) .
C19 C20 1.387(5) .
C21 C22 1.501(4) .
C23 C24 1.500(6) .
C25 C26 1.441(7) .
C27 C28 1.486(6) .
C29 C30 1.496(5) .
Cl1 Rb1A 3.3310(10) 1_455
Cl1 Rb1B 3.207(19) 1_455

loop_
_geom_torsion_atom_site_label_1
_geom_torsion_atom_site_label_2
_geom_torsion_atom_site_label_3
_geom_torsion_atom_site_label_4
_geom_torsion
_geom_torsion_site_symmetry_1
_geom_torsion_site_symmetry_4
Rb1A O5 N6 Rb1B -15.4(7) 2_655 2_655
Rb1A O5 N6 O6 -42.9(7) 2_655 .
Rb1A O5 N6 C12 138.0(4) 2_655 .
Rb1A O7 C19 Rb1B 14.2(5) . .
Rb1A O7 C19 C18 -44.2(3) . .
Rb1A O7 C19 C20 135.1(3) . .
Rb1A O7 C21 Rb1B -6.7(4) . .
Rb1A O7 C21 C22 48.3(3) . .
Rb1A O8 C22 Rb1B 11.8(6) . .
Rb1A O8 C22 C21 52.3(4) . .
Rb1A O8 C23 Rb1B -13.6(6) . .
Rb1A O8 C23 C24 -24.3(5) . .
Rb1A O9A C24 Rb1B 1.2(4) . .
Rb1A O9A C24 O9B 55.6(10) . .
Rb1A O9A C24 C23 -77.9(3) . .
Rb1A O9A C25 Rb1B -12.4(4) . .
Rb1A O9A C25 O9B -67.2(8) . .
Rb1A O9A C25 C26 78.6(3) . .
Rb1A O10 C26 C25 -11.8(5) . .
Rb1A O10 C27 C28 38.2(4) . .
Rb1A O11 C28 C27 54.6(3) . .
Rb1A O11 C29 C30 -34.2(3) . .
Rb1A O12 C18 C17 -132.5(3) . .
Rb1A O12 C18 C19 46.8(3) . .
Rb1A O12 C30 C29 -62.3(3) . .
Rb1A C18 C19 Rb1B -5.9(3) . .
Rb1A C18 C19 O7 32.8(2) . .
Rb1A C18 C19 C20 -146.5(3) . .
Rb1A C25 C26 O10 8.4(3) . .
Rb1B O5 N6 O6 -27.5(10) 2_655 .
Rb1B O5 N6 C12 153.4(8) 2_655 .
Rb1B O7 C19 C18 -58.4(6) . .
Rb1B O7 C19 C20 120.9(6) . .
Rb1B O7 C21 C22 55.0(5) . .
Rb1B O8 C22 C21 40.5(7) . .
Rb1B O8 C23 C24 -10.6(8) . .
Rb1B O9B C24 Rb1A -10.9(5) . .
Rb1B O9B C24 O9A -102.8(12) . .
Rb1B O9B C24 C23 -35.6(15) . .
Rb1B O9B C25 Rb1A 5.8(5) . .
Rb1B O9B C25 O9A 95.4(10) . .
Rb1B O9B C25 C26 39.3(14) . .
Rb1B O10 C26 Rb1A 2.5(3) . .
Rb1B O10 C26 C25 -9.3(5) . .
Rb1B O10 C27 C28 40.9(6) . .
Rb1B O12 C18 Rb1A -1.7(3) . .
Rb1B O12 C18 C17 -134.2(4) . .
Rb1B O12 C18 C19 45.1(4) . .
Rb1B O12 C30 C29 -69.3(5) . .
Rb1B N6 C12 C11 16.8(7) 2_655 .
Rb1B N6 C12 C13 -164.4(6) 2_655 .
Rb1B C19 C20 C15 -118.5(5) . .
Rb1B C21 C22 O8 -22.9(5) . .
Rb1B C23 C24 Rb1A 9.9(4) . .
Rb1B C23 C24 O9A 69.1(5) . .
Rb1B C23 C24 O9B 27.5(12) . .
Rb1B C25 C26 Rb1A 0.1(3) . .
Rb1B C25 C26 O10 8.5(5) . .
O3 N5 C5 C4 9.6(6) . .
O3 N5 C5 C6 -170.2(4) . .
O4 N5 C5 C4 -170.7(4) . .
O4 N5 C5 C6 9.4(6) . .
O5 N6 C12 C11 -2.1(5) . .
O5 N6 C12 C13 176.6(3) . .
O6 N6 C12 C11 178.6(4) . .
O6 N6 C12 C13 -2.6(5) . .
O7 C19 C20 C15 -178.8(3) . .
O7 C21 C22 Rb1B -43.9(5) . .
O7 C21 C22 O8 -66.8(4) . .
O8 C23 C24 Rb1A 17.3(3) . .
O8 C23 C24 Rb1B 7.4(5) . .
O8 C23 C24 O9A 76.4(4) . .
O8 C23 C24 O9B 34.9(13) . .
O9A C25 C26 Rb1A -62.9(3) . .
O9A C25 C26 O10 -54.5(5) . .
O9B C25 C26 Rb1A -27.5(10) . .
O9B C25 C26 O10 -19.1(11) . .
O10 C27 C28 O11 -62.5(4) . .
O11 C29 C30 O12 64.6(4) . .
O12 C18 C19 Rb1B -39.4(4) . .
O12 C18 C19 O7 -0.7(4) . .
O12 C18 C19 C20 180.0(3) . .
N1 C15 C16 N3 -5.0(4) . .
N1 C15 C16 C17 178.7(3) . .
N1 C15 C20 C19 -179.5(3) . .
N2 C2 C3 C4 177.7(4) . .
N2 C2 C7 C6 -180.0(3) . .
N3 C16 C17 C18 -175.0(3) . .
N4 C9 C10 C11 179.2(3) . .
N4 C9 C14 C13 -179.6(3) . .
N5 C5 C6 C7 178.5(4) . .
N6 C12 C13 C14 -180.0(3) . .
C1 N1 C15 C16 176.0(3) . .
C1 N1 C15 C20 -3.9(5) . .
C1 N2 C2 C3 -18.5(6) . .
C1 N2 C2 C7 160.9(3) . .
C2 N2 C1 O1 5.3(6) . .
C2 N2 C1 N1 -174.5(3) . .
C2 C3 C4 C5 2.4(7) . .
C3 C2 C7 C6 -0.6(6) . .
C3 C4 C5 N5 179.3(4) . .
C3 C4 C5 C6 -0.9(7) . .
C4 C5 C6 C7 -1.4(6) . .
C5 C6 C7 C2 2.1(6) . .
C7 C2 C3 C4 -1.7(6) . .
C8 N3 C16 C15 117.0(3) . .
C8 N3 C16 C17 -66.7(4) . .
C8 N4 C9 C10 -30.6(5) . .
C8 N4 C9 C14 151.6(3) . .
C9 N4 C8 O2 -10.0(5) . .
C9 N4 C8 N3 171.9(3) . .
C9 C10 C11 C12 1.3(5) . .
C10 C9 C14 C13 2.5(5) . .
C10 C11 C12 N6 179.5(3) . .
C10 C11 C12 C13 0.8(5) . .
C11 C12 C13 C14 -1.2(6) . .
C12 C13 C14 C9 -0.4(6) . .
C14 C9 C10 C11 -3.0(5) . .
C15 N1 C1 O1 -7.5(6) . .
C15 N1 C1 N2 172.3(3) . .
C15 C16 C17 C18 1.2(5) . .
C16 N3 C8 O2 -1.9(5) . .
C16 N3 C8 N4 176.2(3) . .
C16 C15 C20 C19 0.6(5) . .
C16 C17 C18 Rb1A 114.1(4) . .
C16 C17 C18 O12 179.2(3) . .
C16 C17 C18 C19 -0.2(5) . .
C17 C18 C19 Rb1B 140.0(4) . .
C17 C18 C19 O7 178.6(3) . .
C17 C18 C19 C20 -0.6(5) . .
C18 O12 C30 C29 166.4(3) . .
C18 C19 C20 C15 0.4(5) . .
C19 O7 C21 Rb1B 123.9(5) . .
C19 O7 C21 C22 179.0(3) . .
C20 C15 C16 N3 174.9(3) . .
C20 C15 C16 C17 -1.4(5) . .
C21 O7 C19 Rb1B -118.0(6) . .
C21 O7 C19 C18 -176.4(3) . .
C21 O7 C19 C20 2.8(5) . .
C22 O8 C23 Rb1B -157.7(7) . .
C22 O8 C23 C24 -168.3(4) . .
C23 O8 C22 Rb1B 156.0(8) . .
C23 O8 C22 C21 -163.5(3) . .
C24 O9A C25 Rb1A 95.5(3) . .
C24 O9A C25 Rb1B 83.2(5) . .
C24 O9A C25 O9B 28.4(8) . .
C24 O9A C25 C26 174.2(3) . .
C24 O9B C25 Rb1A -146(2) . .
C24 O9B C25 Rb1B -152(2) . .
C24 O9B C25 O9A -56.2(15) . .
C24 O9B C25 C26 -112.3(17) . .
C25 O9A C24 Rb1A -93.0(3) . .
C25 O9A C24 Rb1B -91.8(5) . .
C25 O9A C24 O9B -37.4(10) . .
C25 O9A C24 C23 -170.9(3) . .
C25 O9B C24 Rb1A 141(2) . .
C25 O9B C24 Rb1B 152(2) . .
C25 O9B C24 O9A 49.1(15) . .
C25 O9B C24 C23 116.4(14) . .
C26 O10 C27 C28 -166.1(3) . .
C27 O10 C26 Rb1A -156.6(4) . .
C27 O10 C26 C25 -168.4(4) . .
C28 O11 C29 C30 -160.9(3) . .
C29 O11 C28 C27 -174.4(3) . .
C30 O12 C18 Rb1A 131.5(3) . .
C30 O12 C18 C17 -1.0(5) . .
C30 O12 C18 C19 178.4(3) . .
